data_7155317
loop_
_publ_author_name
'Wang, Han-Xiao'
'Hu, Shu-Zhen'
'Shi, Qiang'
'Chen, Chuan-Feng'

_publ_section_title
;
 Complexation between a triptycene-derived oxacalixarene and \p-extended
 viologens: linker-length-dependent orientation of the macrocycles in
 pseudo[3]rotaxanes.
;
_journal_issue 44
_journal_name_full 'Organic &amp; biomolecular chemistry'
_journal_page_first 10481
_journal_page_last 10488
_journal_paper_doi 10.1039/c6ob02093c
_journal_volume 14
_journal_year 2016
_chemical_formula_moiety '2(C56 H32 N4 O4), C16 H18 N2, 2(F6 P)'
_chemical_formula_sum 'C128 H82 F12 N10 O8 P2'
_chemical_formula_weight 2177.97
_space_group_crystal_system trigonal
_space_group_IT_number 148
_space_group_name_Hall '-R 3'
_space_group_name_H-M_alt 'R -3'
_symmetry_space_group_name_Hall '-R 3'
_symmetry_space_group_name_H-M 'R -3 :H'
_atom_sites_solution_hydrogens geom
_atom_sites_solution_primary direct
_audit_creation_date 2015-01-06
_audit_creation_method
;
Olex2 1.2
(compiled 2014.12.26 svn.r3119 for OlexSys, GUI svn.r4975)
;
_audit_update_record
;
2016-03-30 deposited with the CCDC.
2016-10-12 downloaded from the CCDC.
;
_cell_angle_alpha 90
_cell_angle_beta 90
_cell_angle_gamma 120
_cell_formula_units_Z 9
_cell_length_a 31.334(4)
_cell_length_b 31.334(4)
_cell_length_c 27.064(4)
_cell_measurement_reflns_used 20476
_cell_measurement_temperature 173.1500
_cell_measurement_theta_max 27.4838
_cell_measurement_theta_min 1.0626
_cell_volume 23012(5)
_computing_cell_refinement 'CrystalClear (Rigaku Inc., 2007)'
_computing_data_collection 'CrystalClear (Rigaku Inc., 2007)'
_computing_data_reduction 'CrystalClear (Rigaku Inc., 2007)'
_computing_molecular_graphics 'Olex2 (Dolomanov et al., 2009)'
_computing_publication_material 'Olex2 (Dolomanov et al., 2009)'
_computing_structure_refinement 'SHELXL (Sheldrick, 2013)'
_computing_structure_solution
;
'SHELXS (Sheldrick, 2013)'
;
_diffrn_ambient_temperature 173.1500
_diffrn_detector_area_resol_mean 28.5714
_diffrn_measured_fraction_theta_full 0.999
_diffrn_measured_fraction_theta_max 0.998
_diffrn_measurement_details
;
scan:
    Number of images: 360
               Slice: -110.0000 - 70.0000
         Image width: 0.5000
            Exp time: 18.0000
       Rotation axis: Omega
               Omega: 0.0000
                 Chi: 45.0000
                 Phi: 90.0000
                 XTD: 45.2441
              2theta: -20.0586
scan:
    Number of images: 240
               Slice: -80.0000 - 40.0000
         Image width: 0.5000
            Exp time: 18.0000
       Rotation axis: Omega
               Omega: 0.0000
                 Chi: 45.0000
                 Phi: 270.0000
                 XTD: 45.2441
              2theta: -20.0586
;
_diffrn_measurement_device
;
Saturn724+ (2x2 bin mode)
;
_diffrn_measurement_device_details
;
AFC10: Fixed Chi 2 circle
;
_diffrn_measurement_device_type 'MM007-HF CCD(Saturn 724+)'
_diffrn_measurement_method '\w scans at fixed \c = 45\%'
_diffrn_orient_matrix_type d*Trek
_diffrn_orient_matrix_UB_11 -0.0303
_diffrn_orient_matrix_UB_12 0.0185
_diffrn_orient_matrix_UB_13 -0.0099
_diffrn_orient_matrix_UB_21 -0.0206
_diffrn_orient_matrix_UB_22 -0.0122
_diffrn_orient_matrix_UB_23 -0.0280
_diffrn_orient_matrix_UB_31 -0.0200
_diffrn_orient_matrix_UB_32 -0.0202
_diffrn_orient_matrix_UB_33 0.0236
_diffrn_radiation_detector CCD
_diffrn_radiation_monochromator Confocal
_diffrn_radiation_type MoK\a
_diffrn_radiation_wavelength 0.71073
_diffrn_reflns_av_R_equivalents 0.0600
_diffrn_reflns_av_unetI/netI 0.0436
_diffrn_reflns_Laue_measured_fraction_full 0.999
_diffrn_reflns_Laue_measured_fraction_max 0.998
_diffrn_reflns_limit_h_max 30
_diffrn_reflns_limit_h_min -39
_diffrn_reflns_limit_k_max 40
_diffrn_reflns_limit_k_min -40
_diffrn_reflns_limit_l_max 35
_diffrn_reflns_limit_l_min -34
_diffrn_reflns_number 52994
_diffrn_reflns_point_group_measured_fraction_full 0.999
_diffrn_reflns_point_group_measured_fraction_max 0.998
_diffrn_reflns_theta_full 26.000
_diffrn_reflns_theta_max 27.475
_diffrn_reflns_theta_min 1.682
_diffrn_source 'Rotating Anode'
_diffrn_source_current 24.0000
_diffrn_source_power 1.2000
_diffrn_source_voltage 50.0000
_exptl_absorpt_coefficient_mu 0.134
_exptl_absorpt_correction_T_max 1.0000
_exptl_absorpt_correction_T_min 0.8323
_exptl_absorpt_correction_type multi-scan
_exptl_absorpt_process_details 'CrystalClear (Rigaku Inc., 2007)'
_exptl_crystal_colour yellow
_exptl_crystal_colour_primary yellow
_exptl_crystal_density_diffrn 1.414
_exptl_crystal_description block
_exptl_crystal_F_000 10098
_exptl_crystal_size_max 0.21
_exptl_crystal_size_mid 0.17
_exptl_crystal_size_min 0.1
_refine_diff_density_max 0.458
_refine_diff_density_min -0.325
_refine_diff_density_rms 0.058
_refine_ls_extinction_method none
_refine_ls_goodness_of_fit_ref 1.731
_refine_ls_hydrogen_treatment constr
_refine_ls_matrix_type full
_refine_ls_number_parameters 722
_refine_ls_number_reflns 11715
_refine_ls_number_restraints 0
_refine_ls_restrained_S_all 1.731
_refine_ls_R_factor_all 0.1172
_refine_ls_R_factor_gt 0.1049
_refine_ls_shift/su_max 0.001
_refine_ls_shift/su_mean 0.000
_refine_ls_structure_factor_coef Fsqd
_refine_ls_weighting_details 'w=1/[\s^2^(Fo^2^)+(0.1000P)^2^] where P=(Fo^2^+2Fc^2^)/3'
_refine_ls_weighting_scheme calc
_refine_ls_wR_factor_gt 0.2751
_refine_ls_wR_factor_ref 0.2806
_reflns_Friedel_coverage 0.000
_reflns_number_gt 10510
_reflns_number_total 11715
_reflns_threshold_expression 'I > 2\s(I)'
_cod_data_source_file c6ob02093c2.cif
_cod_data_source_block mx3498
_cod_depositor_comments 'Adding full bibliography for 7155316--7155317.cif.'
_cod_original_cell_volume 23012(7)
_cod_database_code 7155317
_shelx_space_group_comment
;
The symmetry employed for this shelxl refinement is uniquely defined
by the following loop, which should always be used as a source of
symmetry information in preference to the above space-group names.
They are only intended as comments.
;
_diffrn_number_total 11722
_olex2_refinement_description
;
1. Fixed Uiso
 At 1.2 times of:
  All C(H) groups
 At 1.5 times of:
  All C(H,H,H) groups
2.a Ternary CH refined with riding coordinates:
 C15(H15), C22(H22), C43(H43), C50(H50)
2.b Aromatic/amide H refined with riding coordinates:
 C2(H2), C3(H3), C5(H5), C6(H6), C10(H10), C13(H13), C14(H14), C17(H17),
 C18(H18), C19(H19), C20(H20), C24(H24), C25(H25), C27(H27), C30(H30), C31(H31),
  C33(H33), C34(H34), C38(H38), C41(H41), C42(H42), C45(H45), C46(H46),
 C47(H47), C48(H48), C52(H52), C54(H54), C55(H55), C58(H58), C59(H59), C61(H61),
  C62(H62), C63(H63), C64(H64)
2.c Idealised Me refined as rotating group:
 C57(H57A,H57B,H57C)
;
_shelx_shelxl_version_number 2014/7
_olex2_submission_special_instructions 'No special instructions were received'

loop_
_space_group_symop_operation_xyz
'x, y, z'
'-y, x-y, z'
'-x+y, -x, z'
'x+2/3, y+1/3, z+1/3'
'-y+2/3, x-y+1/3, z+1/3'
'-x+y+2/3, -x+1/3, z+1/3'
'x+1/3, y+2/3, z+2/3'
'-y+1/3, x-y+2/3, z+2/3'
'-x+y+1/3, -x+2/3, z+2/3'
'-x, -y, -z'
'y, -x+y, -z'
'x-y, x, -z'
'-x+2/3, -y+1/3, -z+1/3'
'y+2/3, -x+y+1/3, -z+1/3'
'x-y+2/3, x+1/3, -z+1/3'
'-x+1/3, -y+2/3, -z+2/3'
'y+1/3, -x+y+2/3, -z+2/3'
'x-y+1/3, x+2/3, -z+2/3'

loop_
_atom_site_label
_atom_site_type_symbol
_atom_site_fract_x
_atom_site_fract_y
_atom_site_fract_z
_atom_site_U_iso_or_equiv
_atom_site_adp_type
_atom_site_occupancy
_atom_site_site_symmetry_order
_atom_site_calc_flag
_atom_site_refinement_flags_posn
O1 O 0.15781(10) 0.33455(10) 0.39467(9) 0.0581(7) Uani 1 1 d .
O2 O 0.20297(8) 0.29157(9) 0.63520(8) 0.0442(6) Uani 1 1 d .
O3 O 0.49457(9) 0.55596(8) 0.67934(9) 0.0467(6) Uani 1 1 d .
O4 O 0.37475(10) 0.63153(9) 0.51548(9) 0.0517(6) Uani 1 1 d .
N1 N 0.17308(10) 0.32319(11) 0.47539(10) 0.0413(6) Uani 1 1 d .
N2 N 0.18848(10) 0.30846(10) 0.55494(10) 0.0404(6) Uani 1 1 d .
N3 N 0.45406(10) 0.57953(9) 0.62406(9) 0.0364(6) Uani 1 1 d .
N4 N 0.41409(10) 0.60524(10) 0.56997(10) 0.0390(6) Uani 1 1 d .
C1 C 0.14234(13) 0.31063(14) 0.43869(12) 0.0454(8) Uani 1 1 d .
C2 C 0.09296(13) 0.27261(16) 0.43859(13) 0.0531(10) Uani 1 1 d .
H2 H 0.0738 0.2646 0.4101 0.064 Uiso 1 1 calc R
C3 C 0.07438(14) 0.24818(15) 0.48115(14) 0.0545(10) Uani 1 1 d .
H3 H 0.0415 0.2234 0.4829 0.065 Uiso 1 1 calc R
C4 C 0.10496(12) 0.26033(14) 0.52306(12) 0.0441(8) Uani 1 1 d .
C5 C 0.08887(13) 0.23782(14) 0.56968(14) 0.0506(9) Uani 1 1 d .
H5 H 0.0558 0.2149 0.5749 0.061 Uiso 1 1 calc R
C6 C 0.12195(13) 0.24974(13) 0.60689(13) 0.0458(8) Uani 1 1 d .
H6 H 0.1122 0.2358 0.6381 0.055 Uiso 1 1 calc R
C7 C 0.17141(12) 0.28401(13) 0.59642(12) 0.0393(7) Uani 1 1 d .
C8 C 0.15464(12) 0.29708(12) 0.51800(11) 0.0385(7) Uani 1 1 d .
C9 C 0.25299(12) 0.30912(12) 0.62794(12) 0.0387(7) Uani 1 1 d .
C10 C 0.28336(12) 0.33756(12) 0.66725(11) 0.0366(7) Uani 1 1 d .
H10 H 0.2707 0.3476 0.6929 0.044 Uiso 1 1 calc R
C11 C 0.33209(12) 0.35011(12) 0.66684(11) 0.0368(7) Uani 1 1 d .
C12 C 0.35146(12) 0.33589(12) 0.62769(11) 0.0375(7) Uani 1 1 d .
C13 C 0.32085(12) 0.30865(12) 0.58898(11) 0.0390(7) Uani 1 1 d .
H13 H 0.3337 0.2995 0.5626 0.047 Uiso 1 1 calc R
C14 C 0.27152(13) 0.29496(13) 0.58923(11) 0.0407(7) Uani 1 1 d .
H14 H 0.2511 0.2763 0.5634 0.049 Uiso 1 1 calc R
C15 C 0.37031(12) 0.37990(11) 0.70646(11) 0.0364(7) Uani 1 1 d .
H15 H 0.3568 0.3898 0.7340 0.044 Uiso 1 1 calc R
C16 C 0.39138(11) 0.34713(12) 0.72241(11) 0.0368(7) Uani 1 1 d .
C17 C 0.39194(12) 0.33115(12) 0.76972(12) 0.0405(7) Uani 1 1 d .
H17 H 0.3788 0.3403 0.7957 0.049 Uiso 1 1 calc R
C18 C 0.41227(14) 0.30127(13) 0.77831(13) 0.0479(9) Uani 1 1 d .
H18 H 0.4120 0.2898 0.8101 0.058 Uiso 1 1 calc R
C19 C 0.43277(14) 0.28865(13) 0.74031(13) 0.0490(9) Uani 1 1 d .
H19 H 0.4468 0.2691 0.7465 0.059 Uiso 1 1 calc R
C20 C 0.43262(12) 0.30512(12) 0.69213(13) 0.0428(8) Uani 1 1 d .
H20 H 0.4469 0.2970 0.6664 0.051 Uiso 1 1 calc R
C21 C 0.41109(12) 0.33357(11) 0.68337(11) 0.0367(7) Uani 1 1 d .
C22 C 0.40614(11) 0.35354(12) 0.63346(11) 0.0366(7) Uani 1 1 d .
H22 H 0.4196 0.3436 0.6060 0.044 Uiso 1 1 calc R
C23 C 0.43115(11) 0.40892(12) 0.63997(12) 0.0369(7) Uani 1 1 d .
C24 C 0.46925(12) 0.44431(13) 0.61197(11) 0.0403(7) Uani 1 1 d .
H24 H 0.4814 0.4350 0.5852 0.048 Uiso 1 1 calc R
C25 C 0.48923(13) 0.49350(13) 0.62380(12) 0.0446(8) Uani 1 1 d .
H25 H 0.5154 0.5174 0.6055 0.054 Uiso 1 1 calc R
C26 C 0.47036(13) 0.50694(12) 0.66263(12) 0.0413(8) Uani 1 1 d .
C27 C 0.43133(12) 0.47250(12) 0.69128(12) 0.0409(7) Uani 1 1 d .
H27 H 0.4188 0.4823 0.7173 0.049 Uiso 1 1 calc R
C28 C 0.41192(12) 0.42310(12) 0.67970(11) 0.0366(7) Uani 1 1 d .
C29 C 0.48575(11) 0.59041(11) 0.65976(11) 0.0361(7) Uani 1 1 d .
C30 C 0.51287(12) 0.63694(12) 0.68279(12) 0.0390(7) Uani 1 1 d .
H30 H 0.5366 0.6426 0.7065 0.047 Uiso 1 1 calc R
C31 C 0.50357(12) 0.67275(12) 0.66961(12) 0.0401(7) Uani 1 1 d .
H31 H 0.5198 0.7033 0.6851 0.048 Uiso 1 1 calc R
C32 C 0.46888(12) 0.66348(12) 0.63183(11) 0.0388(7) Uani 1 1 d .
C33 C 0.45546(14) 0.69775(13) 0.61540(13) 0.0460(8) Uani 1 1 d .
H33 H 0.4685 0.7282 0.6309 0.055 Uiso 1 1 calc R
C34 C 0.42334(14) 0.68647(13) 0.57675(13) 0.0477(8) Uani 1 1 d .
H34 H 0.4139 0.7085 0.5654 0.057 Uiso 1 1 calc R
C35 C 0.40541(13) 0.63965(13) 0.55519(13) 0.0421(8) Uani 1 1 d .
C36 C 0.44585(12) 0.61657(11) 0.60866(11) 0.0359(7) Uani 1 1 d .
C37 C 0.36939(13) 0.59918(13) 0.47776(12) 0.0435(8) Uani 1 1 d .
C38 C 0.32305(14) 0.57435(14) 0.45614(13) 0.0489(9) Uani 1 1 d .
H38 H 0.2973 0.5779 0.4687 0.059 Uiso 1 1 calc R
C39 C 0.31559(13) 0.54437(14) 0.41581(13) 0.0467(8) Uani 1 1 d .
C40 C 0.35400(13) 0.53867(14) 0.39756(12) 0.0458(8) Uani 1 1 d .
C41 C 0.40054(14) 0.56439(14) 0.41898(13) 0.0495(9) Uani 1 1 d .
H41 H 0.4264 0.5613 0.4062 0.059 Uiso 1 1 calc R
C42 C 0.40817(14) 0.59474(14) 0.45952(13) 0.0484(9) Uani 1 1 d .
H42 H 0.4391 0.6119 0.4742 0.058 Uiso 1 1 calc R
C43 C 0.26795(14) 0.51573(15) 0.38652(14) 0.0517(9) Uani 1 1 d .
H43 H 0.2410 0.5199 0.3994 0.062 Uiso 1 1 calc R
C44 C 0.28224(17) 0.53425(16) 0.33310(16) 0.0613(11) Uani 1 1 d .
C45 C 0.2607(2) 0.55503(19) 0.3042(2) 0.0845(16) Uani 1 1 d .
H45 H 0.2354 0.5593 0.3165 0.101 Uiso 1 1 calc R
C46 C 0.2783(3) 0.5693(2) 0.2559(2) 0.109(2) Uani 1 1 d .
H46 H 0.2649 0.5838 0.2360 0.131 Uiso 1 1 calc R
C47 C 0.3149(3) 0.5622(2) 0.2376(2) 0.108(2) Uani 1 1 d .
H47 H 0.3255 0.5713 0.2052 0.130 Uiso 1 1 calc R
C48 C 0.3364(2) 0.54164(19) 0.26673(16) 0.0805(15) Uani 1 1 d .
H48 H 0.3613 0.5370 0.2540 0.097 Uiso 1 1 calc R
C49 C 0.32044(16) 0.52803(16) 0.31482(14) 0.0597(11) Uani 1 1 d .
C50 C 0.33944(14) 0.50550(14) 0.35247(13) 0.0504(9) Uani 1 1 d .
H50 H 0.3665 0.5015 0.3397 0.060 Uiso 1 1 calc R
C51 C 0.25574(13) 0.46267(14) 0.38546(12) 0.0448(8) Uani 1 1 d .
C52 C 0.21115(13) 0.42197(14) 0.39688(12) 0.0468(8) Uani 1 1 d .
H52 H 0.1853 0.4254 0.4090 0.056 Uiso 1 1 calc R
C53 C 0.20585(14) 0.37599(14) 0.38986(12) 0.0480(9) Uani 1 1 d .
C54 C 0.24300(14) 0.36902(15) 0.37390(13) 0.0487(9) Uani 1 1 d .
H54 H 0.2382 0.3374 0.3707 0.058 Uiso 1 1 calc R
C55 C 0.28810(14) 0.40963(14) 0.36247(12) 0.0476(9) Uani 1 1 d .
H55 H 0.3140 0.4055 0.3516 0.057 Uiso 1 1 calc R
C56 C 0.29455(13) 0.45661(15) 0.36735(11) 0.0459(8) Uani 1 1 d .
N5 N 0.55566(11) 0.84860(10) 0.51755(10) 0.0412(6) Uani 1 1 d .
C57 C 0.56098(16) 0.80533(14) 0.52608(14) 0.0524(9) Uani 1 1 d .
H57A H 0.5875 0.8077 0.5062 0.079 Uiso 1 1 calc GR
H57B H 0.5309 0.7761 0.5173 0.079 Uiso 1 1 calc GR
H57C H 0.5680 0.8038 0.5604 0.079 Uiso 1 1 calc GR
C58 C 0.59297(13) 0.88928(14) 0.49700(13) 0.0478(8) Uani 1 1 d .
H58 H 0.6219 0.8898 0.4880 0.057 Uiso 1 1 calc R
C59 C 0.58817(13) 0.93003(14) 0.48944(14) 0.0478(8) Uani 1 1 d .
H59 H 0.6139 0.9578 0.4747 0.057 Uiso 1 1 calc R
C60 C 0.54556(12) 0.93086(12) 0.50336(12) 0.0390(7) Uani 1 1 d .
C61 C 0.50796(12) 0.88774(13) 0.52485(12) 0.0433(8) Uani 1 1 d .
H61 H 0.4789 0.8864 0.5348 0.052 Uiso 1 1 calc R
C62 C 0.51376(13) 0.84781(13) 0.53121(13) 0.0449(8) Uani 1 1 d .
H62 H 0.4883 0.8193 0.5453 0.054 Uiso 1 1 calc R
C63 C 0.54136(12) 0.97435(13) 0.49468(12) 0.0435(8) Uani 1 1 d .
H63 H 0.5688 1.0020 0.4819 0.052 Uiso 1 1 calc R
C64 C 0.50105(13) 0.97784(12) 0.50363(12) 0.0413(7) Uani 1 1 d .
H64 H 0.4730 0.9500 0.5152 0.050 Uiso 1 1 calc R
P1 P 0.55820(4) 0.67420(4) 0.50997(3) 0.0493(3) Uani 1 1 d .
F1 F 0.60215(10) 0.66231(10) 0.50416(10) 0.0787(8) Uani 1 1 d .
F2 F 0.59655(10) 0.72729(10) 0.52960(13) 0.0901(9) Uani 1 1 d .
F3 F 0.56719(18) 0.69572(14) 0.45630(10) 0.1260(15) Uani 1 1 d .
F4 F 0.51478(9) 0.68616(9) 0.51659(11) 0.0761(8) Uani 1 1 d .
F5 F 0.52072(12) 0.62107(10) 0.49013(14) 0.1066(12) Uani 1 1 d .
F6 F 0.54996(10) 0.65347(12) 0.56388(9) 0.0845(9) Uani 1 1 d .

loop_
_atom_site_aniso_label
_atom_site_aniso_U_11
_atom_site_aniso_U_22
_atom_site_aniso_U_33
_atom_site_aniso_U_23
_atom_site_aniso_U_13
_atom_site_aniso_U_12
O1 0.0525(16) 0.0686(18) 0.0391(13) 0.0029(12) -0.0116(11) 0.0196(14)
O2 0.0375(12) 0.0572(15) 0.0351(11) 0.0028(10) -0.0051(9) 0.0217(11)
O3 0.0484(14) 0.0356(12) 0.0523(14) 0.0000(10) -0.0117(11) 0.0180(11)
O4 0.0597(16) 0.0484(15) 0.0539(15) -0.0089(12) -0.0142(12) 0.0323(13)
N1 0.0392(15) 0.0492(17) 0.0375(14) -0.0024(12) -0.0041(11) 0.0237(13)
N2 0.0411(15) 0.0467(16) 0.0363(14) -0.0027(12) -0.0048(11) 0.0241(13)
N3 0.0366(14) 0.0341(14) 0.0349(13) -0.0015(10) 0.0016(11) 0.0150(12)
N4 0.0415(15) 0.0363(14) 0.0375(14) -0.0022(11) -0.0004(11) 0.0183(13)
C1 0.046(2) 0.054(2) 0.0371(17) -0.0007(15) -0.0073(14) 0.0261(17)
C2 0.0395(19) 0.077(3) 0.0416(19) -0.0055(18) -0.0108(15) 0.028(2)
C3 0.0378(19) 0.067(3) 0.048(2) -0.0069(18) -0.0074(16) 0.0184(18)
C4 0.0335(17) 0.057(2) 0.0430(18) -0.0045(16) -0.0045(14) 0.0238(16)
C5 0.0335(18) 0.059(2) 0.056(2) 0.0043(18) 0.0013(15) 0.0201(17)
C6 0.0405(19) 0.054(2) 0.0438(18) 0.0023(16) 0.0008(14) 0.0244(17)
C7 0.0401(18) 0.0443(18) 0.0397(16) -0.0041(14) -0.0051(14) 0.0257(16)
C8 0.0416(18) 0.0458(18) 0.0345(15) -0.0043(13) -0.0034(13) 0.0268(16)
C9 0.0394(18) 0.0410(18) 0.0382(16) 0.0044(13) -0.0003(13) 0.0221(15)
C10 0.0393(17) 0.0401(17) 0.0348(15) -0.0006(13) -0.0006(13) 0.0232(15)
C11 0.0363(17) 0.0373(17) 0.0353(15) 0.0022(13) 0.0001(13) 0.0173(14)
C12 0.0419(18) 0.0354(17) 0.0350(15) 0.0022(13) -0.0008(13) 0.0192(14)
C13 0.0438(18) 0.0450(18) 0.0311(15) -0.0046(13) -0.0023(13) 0.0245(16)
C14 0.0448(19) 0.0449(19) 0.0323(15) -0.0041(13) -0.0075(13) 0.0224(16)
C15 0.0376(17) 0.0390(17) 0.0326(15) -0.0033(13) 0.0005(12) 0.0192(14)
C16 0.0363(17) 0.0368(17) 0.0350(15) -0.0002(13) -0.0026(13) 0.0166(14)
C17 0.0407(18) 0.0395(18) 0.0347(16) -0.0012(13) -0.0026(13) 0.0150(15)
C18 0.055(2) 0.047(2) 0.0355(17) 0.0043(15) -0.0056(15) 0.0212(18)
C19 0.053(2) 0.0408(19) 0.056(2) 0.0008(16) -0.0112(17) 0.0253(17)
C20 0.0423(19) 0.0423(19) 0.0469(18) -0.0067(15) -0.0071(15) 0.0235(16)
C21 0.0383(17) 0.0320(16) 0.0369(16) -0.0005(13) -0.0006(13) 0.0153(14)
C22 0.0363(17) 0.0414(18) 0.0349(15) -0.0026(13) -0.0006(13) 0.0215(14)
C23 0.0354(17) 0.0411(18) 0.0364(16) 0.0012(13) -0.0029(13) 0.0208(15)
C24 0.0427(18) 0.049(2) 0.0301(15) 0.0016(13) 0.0006(13) 0.0239(16)
C25 0.0419(19) 0.046(2) 0.0389(17) 0.0072(14) 0.0015(14) 0.0171(16)
C26 0.0445(19) 0.0320(17) 0.0449(18) -0.0013(13) -0.0092(15) 0.0173(15)
C27 0.0429(18) 0.0418(18) 0.0421(17) -0.0029(14) -0.0053(14) 0.0243(16)
C28 0.0369(17) 0.0370(17) 0.0352(15) -0.0021(13) -0.0044(13) 0.0180(14)
C29 0.0359(17) 0.0329(16) 0.0361(16) 0.0028(12) 0.0042(13) 0.0145(14)
C30 0.0370(17) 0.0366(17) 0.0375(16) 0.0012(13) 0.0009(13) 0.0139(14)
C31 0.0422(18) 0.0339(17) 0.0382(16) -0.0031(13) 0.0015(14) 0.0145(15)
C32 0.0448(18) 0.0339(17) 0.0355(16) -0.0009(13) 0.0048(13) 0.0181(15)
C33 0.055(2) 0.0365(18) 0.0457(19) -0.0110(14) -0.0043(16) 0.0227(16)
C34 0.058(2) 0.044(2) 0.050(2) -0.0004(16) -0.0034(17) 0.0322(18)
C35 0.0418(19) 0.0435(19) 0.0430(18) -0.0021(14) -0.0046(14) 0.0228(16)
C36 0.0359(17) 0.0332(16) 0.0348(15) -0.0005(12) 0.0051(12) 0.0144(14)
C37 0.053(2) 0.0457(19) 0.0377(17) 0.0005(14) -0.0060(15) 0.0285(17)
C38 0.051(2) 0.058(2) 0.0469(19) -0.0051(16) -0.0069(16) 0.0346(19)
C39 0.046(2) 0.054(2) 0.0445(18) -0.0021(16) -0.0087(15) 0.0275(18)
C40 0.051(2) 0.053(2) 0.0363(17) 0.0024(15) -0.0005(15) 0.0285(18)
C41 0.045(2) 0.061(2) 0.0423(18) 0.0016(16) 0.0021(15) 0.0266(18)
C42 0.049(2) 0.055(2) 0.0408(18) -0.0024(16) -0.0062(15) 0.0257(18)
C43 0.051(2) 0.060(2) 0.053(2) -0.0096(18) -0.0142(17) 0.0351(19)
C44 0.070(3) 0.058(2) 0.057(2) -0.0023(19) -0.020(2) 0.032(2)
C45 0.096(4) 0.077(3) 0.081(3) 0.001(3) -0.038(3) 0.044(3)
C46 0.125(6) 0.100(5) 0.086(4) 0.021(3) -0.044(4) 0.044(4)
C47 0.125(6) 0.114(5) 0.057(3) 0.029(3) -0.014(3) 0.038(5)
C48 0.083(3) 0.089(4) 0.048(2) 0.007(2) -0.004(2) 0.027(3)
C49 0.068(3) 0.060(2) 0.0384(19) 0.0036(17) -0.0093(18) 0.023(2)
C50 0.054(2) 0.063(2) 0.0365(17) -0.0013(16) -0.0013(15) 0.0307(19)
C51 0.051(2) 0.056(2) 0.0350(16) -0.0043(15) -0.0091(14) 0.0320(18)
C52 0.044(2) 0.066(2) 0.0339(16) -0.0037(16) -0.0061(14) 0.0302(19)
C53 0.049(2) 0.059(2) 0.0293(16) -0.0001(15) -0.0088(14) 0.0221(18)
C54 0.059(2) 0.053(2) 0.0389(18) -0.0038(15) -0.0096(16) 0.0309(19)
C55 0.057(2) 0.068(2) 0.0328(16) -0.0098(16) -0.0056(15) 0.042(2)
C56 0.051(2) 0.067(2) 0.0255(14) -0.0009(15) -0.0031(14) 0.0331(19)
N5 0.0490(17) 0.0463(16) 0.0327(13) -0.0059(12) -0.0022(12) 0.0272(14)
C57 0.070(3) 0.050(2) 0.046(2) 0.0018(16) 0.0064(18) 0.037(2)
C58 0.043(2) 0.053(2) 0.0484(19) 0.0031(16) 0.0074(16) 0.0252(17)
C59 0.0384(18) 0.050(2) 0.054(2) 0.0082(16) 0.0087(15) 0.0213(17)
C60 0.0369(17) 0.0432(18) 0.0368(16) -0.0053(13) -0.0029(13) 0.0199(15)
C61 0.0358(18) 0.049(2) 0.0441(17) 0.0004(15) 0.0046(14) 0.0204(16)
C62 0.0396(19) 0.046(2) 0.0441(18) -0.0004(15) 0.0031(14) 0.0175(16)
C63 0.0385(18) 0.0426(19) 0.0436(18) -0.0006(14) -0.0025(14) 0.0159(15)
C64 0.0394(18) 0.0419(18) 0.0403(17) -0.0034(14) -0.0057(14) 0.0188(15)
P1 0.0607(6) 0.0476(6) 0.0441(5) -0.0025(4) 0.0024(4) 0.0305(5)
F1 0.0828(18) 0.0742(17) 0.096(2) 0.0251(15) 0.0356(15) 0.0518(15)
F2 0.0719(18) 0.0566(16) 0.132(3) -0.0165(16) -0.0041(17) 0.0250(14)
F3 0.258(5) 0.145(3) 0.0498(15) 0.0210(17) 0.021(2) 0.157(3)
F4 0.0667(16) 0.0630(15) 0.105(2) -0.0151(14) -0.0087(14) 0.0372(13)
F5 0.116(2) 0.0650(17) 0.156(3) -0.0518(18) -0.074(2) 0.0581(18)
F6 0.0761(18) 0.122(2) 0.0570(15) 0.0229(15) 0.0185(13) 0.0509(17)

loop_
_atom_type_symbol
_atom_type_description
_atom_type_scat_dispersion_real
_atom_type_scat_dispersion_imag
_atom_type_scat_source
C C 0.0033 0.0016 'International Tables Vol C Tables 4.2.6.8 and 6.1.1.4'
H H 0.0000 0.0000 'International Tables Vol C Tables 4.2.6.8 and 6.1.1.4'
F F 0.0171 0.0103 'International Tables Vol C Tables 4.2.6.8 and 6.1.1.4'
N N 0.0061 0.0033 'International Tables Vol C Tables 4.2.6.8 and 6.1.1.4'
O O 0.0106 0.0060 'International Tables Vol C Tables 4.2.6.8 and 6.1.1.4'
P P 0.1023 0.0942 'International Tables Vol C Tables 4.2.6.8 and 6.1.1.4'

loop_
_geom_angle_atom_site_label_1
_geom_angle_atom_site_label_2
_geom_angle_atom_site_label_3
_geom_angle
_geom_angle_site_symmetry_1
_geom_angle_site_symmetry_3
C1 O1 C53 120.5(3) . .
C7 O2 C9 122.0(3) . .
C29 O3 C26 122.3(3) . .
C35 O4 C37 121.8(3) . .
C1 N1 C8 115.9(3) . .
C7 N2 C8 115.8(3) . .
C29 N3 C36 116.4(3) . .
C35 N4 C36 116.6(3) . .
O1 C1 C2 113.8(3) . .
N1 C1 O1 119.7(3) . .
N1 C1 C2 126.4(3) . .
C1 C2 H2 121.3 . .
C3 C2 C1 117.5(3) . .
C3 C2 H2 121.3 . .
C2 C3 H3 120.2 . .
C2 C3 C4 119.6(3) . .
C4 C3 H3 120.2 . .
C3 C4 C5 124.1(3) . .
C8 C4 C3 117.9(3) . .
C8 C4 C5 118.0(3) . .
C4 C5 H5 120.2 . .
C6 C5 C4 119.6(3) . .
C6 C5 H5 120.2 . .
C5 C6 H6 121.3 . .
C5 C6 C7 117.4(3) . .
C7 C6 H6 121.3 . .
O2 C7 C6 113.6(3) . .
N2 C7 O2 120.2(3) . .
N2 C7 C6 126.2(3) . .
N1 C8 N2 114.9(3) . .
N1 C8 C4 122.5(3) . .
N2 C8 C4 122.6(3) . .
O2 C9 C10 114.5(3) . .
C14 C9 O2 123.7(3) . .
C14 C9 C10 121.3(3) . .
C9 C10 H10 120.7 . .
C11 C10 C9 118.5(3) . .
C11 C10 H10 120.7 . .
C10 C11 C12 120.8(3) . .
C10 C11 C15 126.1(3) . .
C12 C11 C15 113.2(3) . .
C11 C12 C22 113.3(3) . .
C13 C12 C11 119.4(3) . .
C13 C12 C22 127.4(3) . .
C12 C13 H13 119.7 . .
C14 C13 C12 120.6(3) . .
C14 C13 H13 119.7 . .
C9 C14 C13 119.4(3) . .
C9 C14 H14 120.3 . .
C13 C14 H14 120.3 . .
C11 C15 H15 113.3 . .
C11 C15 C16 104.9(2) . .
C16 C15 H15 113.3 . .
C28 C15 C11 105.8(2) . .
C28 C15 H15 113.3 . .
C28 C15 C16 105.5(3) . .
C17 C16 C15 126.3(3) . .
C17 C16 C21 120.4(3) . .
C21 C16 C15 113.3(3) . .
C16 C17 H17 120.2 . .
C16 C17 C18 119.6(3) . .
C18 C17 H17 120.2 . .
C17 C18 H18 119.8 . .
C19 C18 C17 120.5(3) . .
C19 C18 H18 119.8 . .
C18 C19 H19 119.9 . .
C18 C19 C20 120.2(3) . .
C20 C19 H19 119.9 . .
C19 C20 H20 120.4 . .
C21 C20 C19 119.3(3) . .
C21 C20 H20 120.4 . .
C16 C21 C22 113.2(3) . .
C20 C21 C16 120.1(3) . .
C20 C21 C22 126.7(3) . .
C12 C22 C21 105.6(2) . .
C12 C22 H22 113.1 . .
C21 C22 H22 113.1 . .
C23 C22 C12 105.8(3) . .
C23 C22 C21 105.4(2) . .
C23 C22 H22 113.1 . .
C24 C23 C22 126.9(3) . .
C24 C23 C28 120.0(3) . .
C28 C23 C22 113.1(3) . .
C23 C24 H24 120.1 . .
C25 C24 C23 119.8(3) . .
C25 C24 H24 120.1 . .
C24 C25 H25 120.1 . .
C26 C25 C24 119.8(3) . .
C26 C25 H25 120.1 . .
C25 C26 O3 120.2(3) . .
C25 C26 C27 122.3(3) . .
C27 C26 O3 116.9(3) . .
C26 C27 H27 121.2 . .
C28 C27 C26 117.6(3) . .
C28 C27 H27 121.2 . .
C23 C28 C15 113.3(3) . .
C27 C28 C15 126.2(3) . .
C27 C28 C23 120.4(3) . .
O3 C29 C30 113.2(3) . .
N3 C29 O3 121.1(3) . .
N3 C29 C30 125.7(3) . .
C29 C30 H30 120.8 . .
C31 C30 C29 118.4(3) . .
C31 C30 H30 120.8 . .
C30 C31 H31 120.4 . .
C30 C31 C32 119.2(3) . .
C32 C31 H31 120.4 . .
C31 C32 C36 118.3(3) . .
C33 C32 C31 124.4(3) . .
C33 C32 C36 117.4(3) . .
C32 C33 H33 119.8 . .
C34 C33 C32 120.4(3) . .
C34 C33 H33 119.8 . .
C33 C34 H34 121.8 . .
C33 C34 C35 116.4(3) . .
C35 C34 H34 121.8 . .
O4 C35 C34 113.2(3) . .
N4 C35 O4 120.2(3) . .
N4 C35 C34 126.6(3) . .
N3 C36 C32 121.9(3) . .
N4 C36 N3 115.7(3) . .
N4 C36 C32 122.4(3) . .
C38 C37 O4 115.5(3) . .
C42 C37 O4 123.0(3) . .
C42 C37 C38 121.3(3) . .
C37 C38 H38 120.4 . .
C39 C38 C37 119.2(3) . .
C39 C38 H38 120.4 . .
C38 C39 C40 120.3(3) . .
C38 C39 C43 126.4(3) . .
C40 C39 C43 113.3(3) . .
C39 C40 C50 112.9(3) . .
C41 C40 C39 120.0(3) . .
C41 C40 C50 126.9(3) . .
C40 C41 H41 120.1 . .
C40 C41 C42 119.8(3) . .
C42 C41 H41 120.1 . .
C37 C42 C41 119.4(3) . .
C37 C42 H42 120.3 . .
C41 C42 H42 120.3 . .
C39 C43 H43 113.1 . .
C39 C43 C44 104.6(3) . .
C44 C43 H43 113.1 . .
C51 C43 C39 107.0(3) . .
C51 C43 H43 113.1 . .
C51 C43 C44 105.3(3) . .
C45 C44 C43 126.1(5) . .
C45 C44 C49 121.1(4) . .
C49 C44 C43 112.8(3) . .
C44 C45 H45 121.0 . .
C44 C45 C46 118.0(6) . .
C46 C45 H45 121.0 . .
C45 C46 H46 119.5 . .
C47 C46 C45 121.0(5) . .
C47 C46 H46 119.5 . .
C46 C47 H47 119.6 . .
C46 C47 C48 120.8(6) . .
C48 C47 H47 119.6 . .
C47 C48 H48 120.2 . .
C49 C48 C47 119.6(6) . .
C49 C48 H48 120.2 . .
C44 C49 C50 112.9(3) . .
C48 C49 C44 119.5(4) . .
C48 C49 C50 127.6(5) . .
C40 C50 C49 105.9(3) . .
C40 C50 H50 112.8 . .
C40 C50 C56 106.6(3) . .
C49 C50 H50 112.8 . .
C49 C50 C56 105.3(3) . .
C56 C50 H50 112.8 . .
C52 C51 C43 126.7(3) . .
C52 C51 C56 119.9(3) . .
C56 C51 C43 113.2(3) . .
C51 C52 H52 120.9 . .
C51 C52 C53 118.3(3) . .
C53 C52 H52 120.9 . .
C52 C53 O1 117.5(3) . .
C54 C53 O1 119.0(4) . .
C54 C53 C52 123.2(4) . .
C53 C54 H54 120.4 . .
C53 C54 C55 119.1(4) . .
C55 C54 H54 120.4 . .
C54 C55 H55 120.2 . .
C54 C55 C56 119.6(3) . .
C56 C55 H55 120.2 . .
C51 C56 C50 112.4(3) . .
C55 C56 C50 127.7(3) . .
C55 C56 C51 119.9(3) . .
C58 N5 C57 119.7(3) . .
C58 N5 C62 120.4(3) . .
C62 N5 C57 119.9(3) . .
N5 C57 H57A 109.5 . .
N5 C57 H57B 109.5 . .
N5 C57 H57C 109.5 . .
H57A C57 H57B 109.5 . .
H57A C57 H57C 109.5 . .
H57B C57 H57C 109.5 . .
N5 C58 H58 120.2 . .
N5 C58 C59 119.7(3) . .
C59 C58 H58 120.2 . .
C58 C59 H59 119.1 . .
C58 C59 C60 121.7(3) . .
C60 C59 H59 119.1 . .
C59 C60 C61 116.3(3) . .
C59 C60 C63 120.6(3) . .
C61 C60 C63 123.1(3) . .
C60 C61 H61 119.8 . .
C62 C61 C60 120.3(3) . .
C62 C61 H61 119.8 . .
N5 C62 C61 121.5(3) . .
N5 C62 H62 119.2 . .
C61 C62 H62 119.2 . .
C60 C63 H63 117.4 . .
C64 C63 C60 125.3(3) . .
C64 C63 H63 117.4 . .
C63 C64 C64 123.6(4) . 10_676
C63 C64 H64 118.2 . .
C64 C64 H64 118.2 10_676 .
F2 P1 F1 89.32(16) . .
F2 P1 F4 90.22(15) . .
F3 P1 F1 91.06(18) . .
F3 P1 F2 88.9(2) . .
F3 P1 F4 89.65(18) . .
F3 P1 F5 91.0(2) . .
F4 P1 F1 179.14(17) . .
F5 P1 F1 89.66(16) . .
F5 P1 F2 178.97(19) . .
F5 P1 F4 90.80(16) . .
F6 P1 F1 88.72(15) . .
F6 P1 F2 90.25(18) . .
F6 P1 F3 179.1(3) . .
F6 P1 F4 90.56(16) . .
F6 P1 F5 89.89(19) . .

loop_
_geom_bond_atom_site_label_1
_geom_bond_atom_site_label_2
_geom_bond_distance
_geom_bond_site_symmetry_2
O1 C1 1.361(4) .
O1 C53 1.419(4) .
O2 C7 1.379(4) .
O2 C9 1.391(4) .
O3 C26 1.405(4) .
O3 C29 1.349(4) .
O4 C35 1.378(4) .
O4 C37 1.389(4) .
N1 C1 1.300(4) .
N1 C8 1.364(4) .
N2 C7 1.313(4) .
N2 C8 1.369(4) .
N3 C29 1.303(4) .
N3 C36 1.373(4) .
N4 C35 1.300(4) .
N4 C36 1.363(4) .
C1 C2 1.404(5) .
C2 H2 0.9300 .
C2 C3 1.344(5) .
C3 H3 0.9300 .
C3 C4 1.409(5) .
C4 C5 1.410(5) .
C4 C8 1.405(5) .
C5 H5 0.9300 .
C5 C6 1.357(5) .
C6 H6 0.9300 .
C6 C7 1.404(5) .
C9 C10 1.409(4) .
C9 C14 1.375(4) .
C10 H10 0.9300 .
C10 C11 1.373(4) .
C11 C12 1.400(4) .
C11 C15 1.529(4) .
C12 C13 1.388(4) .
C12 C22 1.523(4) .
C13 H13 0.9300 .
C13 C14 1.382(5) .
C14 H14 0.9300 .
C15 H15 0.9800 .
C15 C16 1.534(4) .
C15 C28 1.514(4) .
C16 C17 1.378(4) .
C16 C21 1.393(4) .
C17 H17 0.9300 .
C17 C18 1.390(5) .
C18 H18 0.9300 .
C18 C19 1.371(5) .
C19 H19 0.9300 .
C19 C20 1.403(5) .
C20 H20 0.9300 .
C20 C21 1.381(5) .
C21 C22 1.529(4) .
C22 H22 0.9800 .
C22 C23 1.515(4) .
C23 C24 1.380(5) .
C23 C28 1.409(4) .
C24 H24 0.9300 .
C24 C25 1.380(5) .
C25 H25 0.9300 .
C25 C26 1.371(5) .
C26 C27 1.393(5) .
C27 H27 0.9300 .
C27 C28 1.387(4) .
C29 C30 1.413(4) .
C30 H30 0.9300 .
C30 C31 1.341(5) .
C31 H31 0.9300 .
C31 C32 1.413(5) .
C32 C33 1.407(5) .
C32 C36 1.419(4) .
C33 H33 0.9300 .
C33 C34 1.370(5) .
C34 H34 0.9300 .
C34 C35 1.409(5) .
C37 C38 1.388(5) .
C37 C42 1.381(5) .
C38 H38 0.9300 .
C38 C39 1.382(5) .
C39 C40 1.393(5) .
C39 C43 1.524(5) .
C40 C41 1.392(5) .
C40 C50 1.518(5) .
C41 H41 0.9300 .
C41 C42 1.392(5) .
C42 H42 0.9300 .
C43 H43 0.9800 .
C43 C44 1.539(6) .
C43 C51 1.508(5) .
C44 C45 1.389(6) .
C44 C49 1.396(6) .
C45 H45 0.9300 .
C45 C46 1.403(8) .
C46 H46 0.9300 .
C46 C47 1.363(9) .
C47 H47 0.9300 .
C47 C48 1.387(8) .
C48 H48 0.9300 .
C48 C49 1.383(6) .
C49 C50 1.520(5) .
C50 H50 0.9800 .
C50 C56 1.527(5) .
C51 C52 1.376(5) .
C51 C56 1.409(5) .
C52 H52 0.9300 .
C52 C53 1.379(5) .
C53 C54 1.358(5) .
C54 H54 0.9300 .
C54 C55 1.383(5) .
C55 H55 0.9300 .
C55 C56 1.389(5) .
N5 C57 1.465(4) .
N5 C58 1.345(5) .
N5 C62 1.352(4) .
C57 H57A 0.9600 .
C57 H57B 0.9600 .
C57 H57C 0.9600 .
C58 H58 0.9300 .
C58 C59 1.374(5) .
C59 H59 0.9300 .
C59 C60 1.400(5) .
C60 C61 1.400(5) .
C60 C63 1.452(5) .
C61 H61 0.9300 .
C61 C62 1.362(5) .
C62 H62 0.9300 .
C63 H63 0.9300 .
C63 C64 1.343(5) .
C64 C64 1.437(7) 10_676
C64 H64 0.9300 .
P1 F1 1.604(3) .
P1 F2 1.579(3) .
P1 F3 1.567(3) .
P1 F4 1.592(3) .
P1 F5 1.576(3) .
P1 F6 1.565(3) .

loop_
_geom_torsion_atom_site_label_1
_geom_torsion_atom_site_label_2
_geom_torsion_atom_site_label_3
_geom_torsion_atom_site_label_4
_geom_torsion
_geom_torsion_site_symmetry_4
O1 C1 C2 C3 -177.9(4) .
O1 C53 C54 C55 170.9(3) .
O2 C9 C10 C11 170.2(3) .
O2 C9 C14 C13 -170.6(3) .
O3 C26 C27 C28 -170.4(3) .
O3 C29 C30 C31 -173.7(3) .
O4 C37 C38 C39 175.0(3) .
O4 C37 C42 C41 -174.8(3) .
N1 C1 C2 C3 3.8(6) .
N3 C29 C30 C31 4.6(5) .
C1 O1 C53 C52 -93.3(4) .
C1 O1 C53 C54 93.2(4) .
C1 N1 C8 N2 175.4(3) .
C1 N1 C8 C4 -2.8(5) .
C1 C2 C3 C4 -2.0(6) .
C2 C3 C4 C5 178.5(4) .
C2 C3 C4 C8 -1.7(6) .
C3 C4 C5 C6 175.6(4) .
C3 C4 C8 N1 4.4(5) .
C3 C4 C8 N2 -173.8(3) .
C4 C5 C6 C7 -0.9(6) .
C5 C4 C8 N1 -175.8(3) .
C5 C4 C8 N2 6.1(5) .
C5 C6 C7 O2 -176.0(3) .
C5 C6 C7 N2 5.2(6) .
C7 O2 C9 C10 149.3(3) .
C7 O2 C9 C14 -39.2(5) .
C7 N2 C8 N1 179.5(3) .
C7 N2 C8 C4 -2.3(5) .
C8 N1 C1 O1 -179.5(3) .
C8 N1 C1 C2 -1.3(5) .
C8 N2 C7 O2 177.7(3) .
C8 N2 C7 C6 -3.6(5) .
C8 C4 C5 C6 -4.2(5) .
C9 O2 C7 N2 -24.4(5) .
C9 O2 C7 C6 156.6(3) .
C9 C10 C11 C12 1.4(5) .
C9 C10 C11 C15 -179.0(3) .
C10 C9 C14 C13 0.3(5) .
C10 C11 C12 C13 -0.2(5) .
C10 C11 C12 C22 179.5(3) .
C10 C11 C15 C16 124.6(3) .
C10 C11 C15 C28 -124.2(3) .
C11 C12 C13 C14 -1.0(5) .
C11 C12 C22 C21 55.9(3) .
C11 C12 C22 C23 -55.5(3) .
C11 C15 C16 C17 -123.2(3) .
C11 C15 C16 C21 56.6(3) .
C11 C15 C28 C23 -54.9(3) .
C11 C15 C28 C27 125.6(3) .
C12 C11 C15 C16 -55.7(3) .
C12 C11 C15 C28 55.5(3) .
C12 C13 C14 C9 0.9(5) .
C12 C22 C23 C24 -124.5(3) .
C12 C22 C23 C28 56.0(3) .
C13 C12 C22 C21 -124.4(3) .
C13 C12 C22 C23 124.2(3) .
C14 C9 C10 C11 -1.5(5) .
C15 C11 C12 C13 -179.9(3) .
C15 C11 C12 C22 -0.2(4) .
C15 C16 C17 C18 179.7(3) .
C15 C16 C21 C20 178.3(3) .
C15 C16 C21 C22 -1.3(4) .
C16 C15 C28 C23 55.8(3) .
C16 C15 C28 C27 -123.6(3) .
C16 C17 C18 C19 1.6(5) .
C16 C21 C22 C12 -55.1(3) .
C16 C21 C22 C23 56.6(3) .
C17 C16 C21 C20 -1.8(5) .
C17 C16 C21 C22 178.5(3) .
C17 C18 C19 C20 -1.1(5) .
C18 C19 C20 C21 -0.8(5) .
C19 C20 C21 C16 2.3(5) .
C19 C20 C21 C22 -178.2(3) .
C20 C21 C22 C12 125.4(3) .
C20 C21 C22 C23 -123.0(3) .
C21 C16 C17 C18 -0.1(5) .
C21 C22 C23 C24 123.9(3) .
C21 C22 C23 C28 -55.5(3) .
C22 C12 C13 C14 179.4(3) .
C22 C23 C24 C25 -177.7(3) .
C22 C23 C28 C15 -0.7(4) .
C22 C23 C28 C27 178.8(3) .
C23 C24 C25 C26 -1.5(5) .
C24 C23 C28 C15 179.9(3) .
C24 C23 C28 C27 -0.6(5) .
C24 C25 C26 O3 171.1(3) .
C24 C25 C26 C27 0.2(5) .
C25 C26 C27 C28 0.7(5) .
C26 O3 C29 N3 -0.1(5) .
C26 O3 C29 C30 178.3(3) .
C26 C27 C28 C15 178.9(3) .
C26 C27 C28 C23 -0.5(5) .
C28 C15 C16 C17 125.4(3) .
C28 C15 C16 C21 -54.8(3) .
C28 C23 C24 C25 1.6(5) .
C29 O3 C26 C25 87.6(4) .
C29 O3 C26 C27 -101.1(4) .
C29 N3 C36 N4 177.5(3) .
C29 N3 C36 C32 -2.8(4) .
C29 C30 C31 C32 -2.9(5) .
C30 C31 C32 C33 178.9(3) .
C30 C31 C32 C36 -1.1(5) .
C31 C32 C33 C34 176.6(3) .
C31 C32 C36 N3 4.2(5) .
C31 C32 C36 N4 -176.1(3) .
C32 C33 C34 C35 -0.2(5) .
C33 C32 C36 N3 -175.9(3) .
C33 C32 C36 N4 3.8(5) .
C33 C34 C35 O4 -177.8(3) .
C33 C34 C35 N4 4.1(6) .
C35 O4 C37 C38 147.0(3) .
C35 O4 C37 C42 -38.6(5) .
C35 N4 C36 N3 179.3(3) .
C35 N4 C36 C32 -0.4(5) .
C36 N3 C29 O3 176.5(3) .
C36 N3 C29 C30 -1.6(5) .
C36 N4 C35 O4 178.3(3) .
C36 N4 C35 C34 -3.7(5) .
C36 C32 C33 C34 -3.4(5) .
C37 O4 C35 N4 -28.6(5) .
C37 O4 C35 C34 153.2(3) .
C37 C38 C39 C40 0.9(6) .
C37 C38 C39 C43 -177.9(3) .
C38 C37 C42 C41 -0.7(6) .
C38 C39 C40 C41 -2.0(6) .
C38 C39 C40 C50 -178.5(3) .
C38 C39 C43 C44 122.4(4) .
C38 C39 C43 C51 -126.2(4) .
C39 C40 C41 C42 1.8(6) .
C39 C40 C50 C49 56.2(4) .
C39 C40 C50 C56 -55.7(4) .
C39 C43 C44 C45 -123.4(4) .
C39 C43 C44 C49 56.9(4) .
C39 C43 C51 C52 130.3(4) .
C39 C43 C51 C56 -54.3(4) .
C40 C39 C43 C44 -56.4(4) .
C40 C39 C43 C51 54.9(4) .
C40 C41 C42 C37 -0.5(6) .
C40 C50 C56 C51 55.9(4) .
C40 C50 C56 C55 -127.6(4) .
C41 C40 C50 C49 -120.1(4) .
C41 C40 C50 C56 128.1(4) .
C42 C37 C38 C39 0.5(6) .
C43 C39 C40 C41 177.0(3) .
C43 C39 C40 C50 0.4(4) .
C43 C44 C45 C46 -179.3(5) .
C43 C44 C49 C48 178.1(4) .
C43 C44 C49 C50 -1.3(5) .
C43 C51 C52 C53 174.8(3) .
C43 C51 C56 C50 -0.8(4) .
C43 C51 C56 C55 -177.6(3) .
C44 C43 C51 C52 -118.8(4) .
C44 C43 C51 C56 56.6(4) .
C44 C45 C46 C47 1.1(9) .
C44 C49 C50 C40 -55.4(4) .
C44 C49 C50 C56 57.3(4) .
C45 C44 C49 C48 -1.6(7) .
C45 C44 C49 C50 179.0(4) .
C45 C46 C47 C48 -1.4(10) .
C46 C47 C48 C49 0.2(9) .
C47 C48 C49 C44 1.3(7) .
C47 C48 C49 C50 -179.4(5) .
C48 C49 C50 C40 125.2(5) .
C48 C49 C50 C56 -122.1(5) .
C49 C44 C45 C46 0.4(7) .
C49 C50 C56 C51 -56.3(4) .
C49 C50 C56 C55 120.2(4) .
C50 C40 C41 C42 177.8(4) .
C51 C43 C44 C45 124.0(5) .
C51 C43 C44 C49 -55.7(4) .
C51 C52 C53 O1 -170.8(3) .
C51 C52 C53 C54 2.4(5) .
C52 C51 C56 C50 174.9(3) .
C52 C51 C56 C55 -1.9(5) .
C52 C53 C54 C55 -2.2(5) .
C53 O1 C1 N1 -5.8(5) .
C53 O1 C1 C2 175.8(3) .
C53 C54 C55 C56 -0.2(5) .
C54 C55 C56 C50 -174.1(3) .
C54 C55 C56 C51 2.1(5) .
C56 C51 C52 C53 -0.3(5) .
N5 C58 C59 C60 1.1(6) .
C57 N5 C58 C59 -179.4(3) .
C57 N5 C62 C61 178.5(3) .
C58 N5 C62 C61 -0.2(5) .
C58 C59 C60 C61 -0.7(5) .
C58 C59 C60 C63 -179.6(3) .
C59 C60 C61 C62 -0.1(5) .
C59 C60 C63 C64 175.4(3) .
C60 C61 C62 N5 0.6(5) .
C60 C63 C64 C64 177.5(4) 10_676
C61 C60 C63 C64 -3.4(5) .
C62 N5 C58 C59 -0.6(5) .
C63 C60 C61 C62 178.8(3) .
